data_2217349
loop_
_publ_author_name
'Cunha, Leandro M. G.'
'Rubinger, Mayura M. M.'
'Oliveira, Marcelo R. L.'
'Sabino, Jose R.'

_publ_section_title
;Bis(tetraphenylphosphonium)
 bis[<i>N</i>-(octylsulfonyl)dithiocarbimato(2--)-\k^2^<i>S</i>,<i>S</i>']nickelate(II)
;
_journal_coeditor_code TK2230
_journal_issue 1
_journal_name_full 'Acta Crystallographica Section E'
_journal_page_first m148
_journal_page_last m149
_journal_paper_doi 10.1107/S1600536807065014
_journal_volume 64
_journal_year 2008
_chemical_formula_iupac '(C24 H20 P)2 [Ni (C9 H17 N O2 S3)2]'
_chemical_formula_moiety '2(C24 H20 P +), C18 H34 N2 Ni O4 S6 2-'
_chemical_formula_sum 'C66 H74 N2 Ni O4 P2 S6'
_chemical_formula_weight 1272.32
_chemical_melting_point 428
_chemical_name_systematic
;
Bis(tetraphenylphosphonium)
bis[<i>N</i>-(octylsulfonyl)dithiocarbimato(2-)-\k^2^S,S']nickelate(II)
;
_space_group_IT_number 15
_symmetry_cell_setting monoclinic
_symmetry_space_group_name_Hall '-C 2yc'
_symmetry_space_group_name_H-M 'C 1 2/c 1'
_atom_sites_solution_hydrogens geom
_atom_sites_solution_secondary difmap
_audit_creation_method 'WinGX routine CIF_UPDATE'
_cell_angle_alpha 90
_cell_angle_beta 115.500(10)
_cell_angle_gamma 90
_cell_formula_units_Z 4
_cell_length_a 29.113(4)
_cell_length_b 10.425(2)
_cell_length_c 22.966(3)
_cell_measurement_reflns_used 25
_cell_measurement_temperature 297(2)
_cell_measurement_theta_max 30.1
_cell_measurement_theta_min 16.2
_cell_volume 6291.2(18)
_computing_cell_refinement 'CAD-4-PC (Enraf--Nonius, 1993)'
_computing_data_collection 'CAD-4-PC (Enraf--Nonius, 1993)'
_computing_data_reduction 'XCAD4 (Harms & Wocadlo, 1995)'
_computing_molecular_graphics 'PLATON (Spek, 2003)'
_computing_publication_material 'WinGX (Farrugia, 1999)'
_computing_structure_refinement 'SHELXL97 (Sheldrick, 1997)'
_computing_structure_solution 'SHELXS97 (Sheldrick, 1997)'
_diffrn_ambient_temperature 298(2)
_diffrn_measured_fraction_theta_full 0.992
_diffrn_measured_fraction_theta_max 0.992
_diffrn_measurement_device '\k-geometry diffractometer'
_diffrn_measurement_device_type 'Enraf--Nonius CAD-4'
_diffrn_measurement_method 'non-profiled \w/2\q scans'
_diffrn_radiation_monochromator graphite
_diffrn_radiation_source 'fine-focus sealed tube'
_diffrn_radiation_type CuK\a
_diffrn_radiation_wavelength 1.54180
_diffrn_reflns_av_R_equivalents 0.079
_diffrn_reflns_limit_h_max 34
_diffrn_reflns_limit_h_min -34
_diffrn_reflns_limit_k_max 12
_diffrn_reflns_limit_k_min -12
_diffrn_reflns_limit_l_max 27
_diffrn_reflns_limit_l_min -18
_diffrn_reflns_number 11798
_diffrn_reflns_theta_full 68
_diffrn_reflns_theta_max 68
_diffrn_reflns_theta_min 3.4
_diffrn_standards_decay_% 1
_diffrn_standards_interval_time 120
_diffrn_standards_number 2
_exptl_absorpt_coefficient_mu 3.172
_exptl_absorpt_correction_T_max 0.787
_exptl_absorpt_correction_T_min 0.629
_exptl_absorpt_correction_type gaussian
_exptl_absorpt_process_details '(Spek, 2003)'
_exptl_crystal_colour dark-yellow
_exptl_crystal_density_diffrn 1.343
_exptl_crystal_density_method 'not measured'
_exptl_crystal_description prism
_exptl_crystal_F_000 2680
_exptl_crystal_size_max 0.16
_exptl_crystal_size_mid 0.16
_exptl_crystal_size_min 0.08
_refine_diff_density_max 0.59
_refine_diff_density_min -0.61
_refine_ls_extinction_coef 0.00064(8)
_refine_ls_extinction_expression Fc^*^=kFc[1+0.001xFc^2^\l^3^/sin(2\q)]^-1/4^
_refine_ls_extinction_method SHELXL97
_refine_ls_goodness_of_fit_ref 1.05
_refine_ls_hydrogen_treatment constr
_refine_ls_matrix_type full
_refine_ls_number_parameters 367
_refine_ls_number_reflns 5696
_refine_ls_number_restraints 5
_refine_ls_restrained_S_all 1.05
_refine_ls_R_factor_gt 0.061
_refine_ls_shift/su_max 0
_refine_ls_structure_factor_coef Fsqd
_refine_ls_weighting_details 'calc w=1/[\s^2^(Fo^2^)+(0.1159P)^2^+8.6294P] where P=(Fo^2^+2Fc^2^)/3'
_refine_ls_weighting_scheme calc
_refine_ls_wR_factor_ref 0.208
_reflns_number_gt 3927
_reflns_number_total 5696
_reflns_threshold_expression I>2\s(I)
_cod_data_source_file tk2230.cif
_cod_data_source_block I
_cod_depositor_comments
;
The following automatic conversions were performed:
'_exptl_absorpt_correction_type' value 'Gaussian' changed to 'gaussian'
according to '/home/saulius/struct/CIF-dictionaries/cif_core.dic'
dictionary named 'cif_core.dic' version 2.4.1 from 2010-06-29.

Automatic conversion script
Id: cif_fix_enum 1527 2010-12-29 10:47:43Z saulius 

The following automatic conversions were performed:

'_exptl_absorpt_correction_type' value 'Gaussian' changed to
'gaussian' according to
/home/saulius/struct/CIF-dictionaries/cif_core.dic dictionary named
'cif_core.dic' version 2.4.1 from 2010-06-29.

Automatic conversion script
Id: cif_fix_values 1715 2011-07-08 13:25:40Z adriana 
;
_cod_original_cell_volume 6291.3(18)
_cod_original_sg_symbol_H-M 'C 2/c'
_cod_database_code 2217349
_cod_database_fobs_code 2217349

loop_
_symmetry_equiv_pos_as_xyz
'x, y, z'
'-x, y, -z+1/2'
'x+1/2, y+1/2, z'
'-x+1/2, y+1/2, -z+1/2'
'-x, -y, -z'
'x, -y, z-1/2'
'-x+1/2, -y+1/2, -z'
'x+1/2, -y+1/2, z-1/2'

loop_
_atom_site_type_symbol
_atom_site_label
_atom_site_fract_x
_atom_site_fract_y
_atom_site_fract_z
_atom_site_U_iso_or_equiv
_atom_site_adp_type
_atom_site_calc_flag
_atom_site_refinement_flags
_atom_site_occupancy
Ni Ni 0 0.82980(10) 0.25 0.0545(3) Uani d S 1
S S1 0.07020(4) 0.82179(13) 0.34078(6) 0.0654(4) Uani d . 1
S S2 0.05891(4) 0.82194(12) 0.21372(5) 0.0622(3) Uani d . 1
S S3 0.18146(4) 0.73175(12) 0.27711(5) 0.0574(3) Uani d . 1
O O2 0.17880(14) 0.8302(3) 0.23259(18) 0.0748(9) Uani d . 1
O O1 0.23151(12) 0.6954(4) 0.32300(17) 0.0849(11) Uani d . 1
N N1 0.15016(13) 0.7668(4) 0.31917(17) 0.0590(9) Uani d . 1
C C1 0.10265(16) 0.7992(4) 0.2937(2) 0.0555(10) Uani d . 1
C C2 0.15171(18) 0.5925(5) 0.2332(3) 0.0697(12) Uani d . 1
H H2A 0.1498 0.5287 0.2628 0.084 Uiso calc R 1
H H2B 0.1172 0.6136 0.2028 0.084 Uiso calc R 1
C C3 0.1798(2) 0.5359(5) 0.1968(3) 0.0793(15) Uani d . 1
H H3A 0.1839 0.6016 0.1695 0.095 Uiso calc R 1
H H3B 0.2134 0.509 0.2275 0.095 Uiso calc R 1
C C4 0.1522(2) 0.4229(6) 0.1558(3) 0.0872(16) Uani d D 1
H H4A 0.1425 0.3646 0.1816 0.105 Uiso calc R 1
H H4B 0.1752 0.3773 0.1426 0.105 Uiso calc R 1
C C5 0.1043(2) 0.4607(7) 0.0953(3) 0.113(2) Uani d D 1
H H5A 0.1126 0.5196 0.0686 0.136 Uiso calc R 1
H H5B 0.0792 0.5003 0.1069 0.136 Uiso calc R 1
C C6 0.0845(4) 0.3320(8) 0.0602(5) 0.186(5) Uani d D 1
H H6A 0.109 0.2948 0.0468 0.224 Uiso calc R 1
H H6B 0.0783 0.2716 0.0881 0.224 Uiso calc R 1
C C7 0.0349(5) 0.3651(11) 0.0013(6) 0.271(9) Uani d D 1
H H7A 0.0424 0.4276 -0.0246 0.325 Uiso calc R 1
H H7B 0.012 0.4056 0.0164 0.325 Uiso calc R 1
C C8 0.0069(5) 0.2514(11) -0.0422(6) 0.241(8) Uani d D 1
H H8A -0.0262 0.2494 -0.0414 0.289 Uiso calc R 1
H H8B 0.0005 0.2784 -0.0855 0.289 Uiso calc R 1
C C9 0.0228(4) 0.1100(10) -0.0385(5) 0.191(5) Uani d D 1
H H9A -0.0051 0.0606 -0.0687 0.286 Uiso calc R 1
H H9B 0.0321 0.0783 0.0044 0.286 Uiso calc R 1
H H9C 0.0513 0.1029 -0.0488 0.286 Uiso calc R 1
P P1 0.36685(3) 0.78525(10) 0.07711(5) 0.0464(3) Uani d . 1
C C21 0.35663(14) 0.6605(4) 0.0188(2) 0.0511(9) Uani d . 1
C C22 0.32109(16) 0.5653(4) 0.0083(2) 0.0635(11) Uani d . 1
H H22 0.3055 0.5556 0.0359 0.076 Uiso calc R 1
C C23 0.3090(2) 0.4840(5) -0.0440(3) 0.0807(15) Uani d . 1
H H23 0.285 0.4197 -0.0514 0.097 Uiso calc R 1
C C24 0.3315(2) 0.4963(6) -0.0847(3) 0.0868(17) Uani d . 1
H H24 0.3226 0.4411 -0.1197 0.104 Uiso calc R 1
C C25 0.3678(2) 0.5917(6) -0.0740(2) 0.0788(15) Uani d . 1
H H25 0.3834 0.6006 -0.1016 0.095 Uiso calc R 1
C C26 0.38034(18) 0.6729(5) -0.0218(2) 0.0664(12) Uani d . 1
H H26 0.4048 0.7361 -0.0138 0.08 Uiso calc R 1
C C31 0.43463(14) 0.8089(4) 0.12143(19) 0.0496(9) Uani d . 1
C C32 0.46464(16) 0.7003(4) 0.1410(2) 0.0606(11) Uani d . 1
H H32 0.4504 0.6194 0.1282 0.073 Uiso calc R 1
C C33 0.51645(17) 0.7136(5) 0.1802(2) 0.0703(13) Uani d . 1
H H33 0.5369 0.641 0.1939 0.084 Uiso calc R 1
C C34 0.53720(17) 0.8314(5) 0.1985(3) 0.0727(14) Uani d . 1
H H34 0.5718 0.8387 0.2253 0.087 Uiso calc R 1
C C35 0.50824(18) 0.9399(5) 0.1782(3) 0.0746(14) Uani d . 1
H H35 0.5231 1.0203 0.1906 0.09 Uiso calc R 1
C C36 0.45635(16) 0.9291(4) 0.1388(2) 0.0621(11) Uani d . 1
H H36 0.4364 1.0023 0.1242 0.075 Uiso calc R 1
C C41 0.33391(14) 0.9246(4) 0.03316(18) 0.0474(9) Uani d . 1
C C42 0.30224(14) 0.9135(4) -0.03291(19) 0.0520(9) Uani d . 1
H H42 0.299 0.835 -0.0535 0.062 Uiso calc R 1
C C43 0.27604(15) 1.0182(4) -0.0673(2) 0.0556(10) Uani d . 1
H H43 0.2546 1.0099 -0.111 0.067 Uiso calc R 1
C C44 0.28115(16) 1.1355(5) -0.0377(2) 0.0618(11) Uani d . 1
H H44 0.2638 1.2066 -0.0615 0.074 Uiso calc R 1
C C45 0.31226(17) 1.1474(4) 0.0278(2) 0.0634(11) Uani d . 1
H H45 0.3157 1.2266 0.0479 0.076 Uiso calc R 1
C C46 0.33794(15) 1.0433(4) 0.0630(2) 0.0546(10) Uani d . 1
H H46 0.3582 1.0517 0.1071 0.065 Uiso calc R 1
C C11 0.34119(14) 0.7416(4) 0.13264(19) 0.0488(9) Uani d . 1
C C12 0.36240(16) 0.6398(4) 0.1756(2) 0.0601(11) Uani d . 1
H H12 0.3891 0.5926 0.1744 0.072 Uiso calc R 1
C C13 0.34362(17) 0.6096(5) 0.2196(2) 0.0639(11) Uani d . 1
H H13 0.3582 0.5432 0.2488 0.077 Uiso calc R 1
C C14 0.30335(18) 0.6772(5) 0.2207(2) 0.0675(13) Uani d . 1
H H14 0.2907 0.6549 0.2503 0.081 Uiso calc R 1
C C15 0.28174(17) 0.7762(5) 0.1792(2) 0.0649(12) Uani d . 1
H H15 0.2547 0.8216 0.1806 0.078 Uiso calc R 1
C C16 0.30044(16) 0.8092(4) 0.1344(2) 0.0589(11) Uani d . 1
H H16 0.2857 0.8763 0.1057 0.071 Uiso calc R 1

loop_
_atom_site_aniso_label
_atom_site_aniso_U_11
_atom_site_aniso_U_22
_atom_site_aniso_U_33
_atom_site_aniso_U_12
_atom_site_aniso_U_13
_atom_site_aniso_U_23
Ni 0.0469(5) 0.0568(6) 0.0611(6) 0 0.0243(5) 0
S1 0.0547(6) 0.0852(9) 0.0590(7) 0.0010(5) 0.0271(5) -0.0024(6)
S2 0.0493(6) 0.0812(8) 0.0548(6) 0.0051(5) 0.0213(5) 0.0067(5)
S3 0.0461(5) 0.0688(7) 0.0559(6) 0.0026(4) 0.0206(5) -0.0007(5)
O2 0.088(2) 0.065(2) 0.087(2) -0.0014(17) 0.054(2) 0.0053(17)
O1 0.0511(18) 0.126(3) 0.069(2) 0.0167(18) 0.0180(16) -0.006(2)
N1 0.0489(18) 0.076(2) 0.0522(19) 0.0010(17) 0.0215(15) 0.0001(18)
C1 0.052(2) 0.054(2) 0.059(2) -0.0034(18) 0.0225(19) -0.0018(19)
C2 0.065(3) 0.066(3) 0.086(3) 0.000(2) 0.041(3) -0.003(3)
C3 0.075(3) 0.080(4) 0.097(4) -0.006(3) 0.051(3) -0.011(3)
C4 0.103(4) 0.078(4) 0.104(4) -0.005(3) 0.066(4) -0.006(3)
C5 0.102(5) 0.131(6) 0.117(6) -0.024(4) 0.058(5) -0.019(5)
C6 0.151(9) 0.249(14) 0.147(9) 0.014(9) 0.054(7) -0.079(9)
C7 0.259(18) 0.29(2) 0.175(12) -0.043(14) 0.007(13) -0.060(14)
C8 0.154(10) 0.306(19) 0.185(12) 0.055(12) 0.000(9) -0.129(13)
C9 0.182(11) 0.218(14) 0.141(9) -0.021(10) 0.040(8) 0.020(9)
P1 0.0402(5) 0.0469(6) 0.0489(6) 0.0006(4) 0.0164(4) 0.0005(4)
C21 0.0459(19) 0.049(2) 0.055(2) 0.0075(16) 0.0184(17) 0.0009(18)
C22 0.056(2) 0.051(2) 0.079(3) -0.0062(19) 0.025(2) -0.004(2)
C23 0.070(3) 0.060(3) 0.094(4) -0.005(2) 0.018(3) -0.019(3)
C24 0.087(4) 0.076(4) 0.083(4) 0.015(3) 0.022(3) -0.028(3)
C25 0.082(3) 0.090(4) 0.060(3) 0.011(3) 0.027(3) -0.013(3)
C26 0.062(3) 0.070(3) 0.067(3) -0.001(2) 0.028(2) -0.005(2)
C31 0.0409(19) 0.055(2) 0.050(2) -0.0031(16) 0.0177(17) 0.0007(18)
C32 0.048(2) 0.061(3) 0.069(3) 0.0011(19) 0.021(2) 0.002(2)
C33 0.047(2) 0.083(3) 0.078(3) 0.008(2) 0.023(2) 0.014(3)
C34 0.043(2) 0.096(4) 0.073(3) -0.010(2) 0.019(2) 0.007(3)
C35 0.056(2) 0.076(3) 0.089(4) -0.020(2) 0.028(2) -0.002(3)
C36 0.049(2) 0.062(3) 0.075(3) -0.0077(19) 0.027(2) 0.003(2)
C41 0.0435(18) 0.049(2) 0.047(2) 0.0023(16) 0.0167(16) 0.0017(17)
C42 0.047(2) 0.052(2) 0.051(2) -0.0022(17) 0.0163(17) -0.0052(18)
C43 0.052(2) 0.060(3) 0.050(2) 0.0046(19) 0.0181(18) 0.004(2)
C44 0.058(2) 0.057(3) 0.066(3) 0.013(2) 0.023(2) 0.009(2)
C45 0.068(3) 0.050(2) 0.067(3) 0.008(2) 0.024(2) -0.007(2)
C46 0.053(2) 0.054(2) 0.053(2) 0.0023(18) 0.0191(18) -0.0032(19)
C11 0.0417(19) 0.049(2) 0.051(2) -0.0034(16) 0.0154(17) -0.0023(17)
C12 0.054(2) 0.057(2) 0.067(3) 0.0031(19) 0.023(2) 0.007(2)
C13 0.061(2) 0.065(3) 0.063(3) -0.008(2) 0.024(2) 0.007(2)
C14 0.063(3) 0.084(3) 0.060(3) -0.021(2) 0.030(2) -0.008(2)
C15 0.056(2) 0.075(3) 0.073(3) 0.002(2) 0.037(2) -0.002(3)
C16 0.048(2) 0.064(3) 0.063(3) 0.0029(18) 0.0214(19) 0.004(2)

loop_
_atom_type_symbol
_atom_type_description
_atom_type_scat_dispersion_real
_atom_type_scat_dispersion_imag
_atom_type_scat_source
C C 0.0181 0.0091 'International Tables Vol C Tables 4.2.6.8 and 6.1.1.4'
H H 0 0 'International Tables Vol C Tables 4.2.6.8 and 6.1.1.4'
N N 0.0311 0.018 'International Tables Vol C Tables 4.2.6.8 and 6.1.1.4'
O O 0.0492 0.0322 'International Tables Vol C Tables 4.2.6.8 and 6.1.1.4'
S S 0.3331 0.5567 'International Tables Vol C Tables 4.2.6.8 and 6.1.1.4'
Ni Ni -3.0029 0.5091 'International Tables Vol C Tables 4.2.6.8 and 6.1.1.4'
P P 0.2955 0.4335 'International Tables Vol C Tables 4.2.6.8 and 6.1.1.4'

loop_
_geom_angle_atom_site_label_1
_geom_angle_atom_site_label_2
_geom_angle_atom_site_label_3
_geom_angle_site_symmetry_1
_geom_angle_site_symmetry_3
_geom_angle
_geom_angle_publ_flag
S1 Ni S1 . 2 175.66(8) ?
S1 Ni S2 . 2 101.31(4) ?
S1 Ni S2 2 2 78.52(4) ?
S1 Ni S2 . . 78.52(4) y
S1 Ni S2 2 . 101.31(4) ?
S2 Ni S2 2 . 175.75(8) ?
C1 S1 Ni . . 87.00(15) y
C1 S2 Ni . . 86.61(15) y
O2 S3 O1 . . 116.2(2) ?
O2 S3 N1 . . 113.0(2) ?
O1 S3 N1 . . 105.9(2) ?
O2 S3 C2 . . 108.7(2) ?
O1 S3 C2 . . 107.2(2) ?
N1 S3 C2 . . 105.1(2) ?
C1 N1 S3 . . 123.6(3) ?
N1 C1 S1 . . 121.2(3) ?
N1 C1 S2 . . 131.7(4) ?
S1 C1 S2 . . 107.0(2) y
C3 C2 S3 . . 112.7(3) ?
C3 C2 H2A . . 109.1 ?
S3 C2 H2A . . 109.1 ?
C3 C2 H2B . . 109.1 ?
S3 C2 H2B . . 109.1 ?
H2A C2 H2B . . 107.8 ?
C4 C3 C2 . . 112.4(4) ?
C4 C3 H3A . . 109.1 ?
C2 C3 H3A . . 109.1 ?
C4 C3 H3B . . 109.1 ?
C2 C3 H3B . . 109.1 ?
H3A C3 H3B . . 107.9 ?
C3 C4 C5 . . 113.4(5) ?
C3 C4 H4A . . 108.9 ?
C5 C4 H4A . . 108.9 ?
C3 C4 H4B . . 108.9 ?
C5 C4 H4B . . 108.9 ?
H4A C4 H4B . . 107.7 ?
C4 C5 C6 . . 103.8(6) ?
C4 C5 H5A . . 111 ?
C6 C5 H5A . . 111 ?
C4 C5 H5B . . 111 ?
C6 C5 H5B . . 111 ?
H5A C5 H5B . . 109 ?
C7 C6 C5 . . 105.2(7) ?
C7 C6 H6A . . 110.7 ?
C5 C6 H6A . . 110.7 ?
C7 C6 H6B . . 110.7 ?
C5 C6 H6B . . 110.7 ?
H6A C6 H6B . . 108.8 ?
C6 C7 C8 . . 115.7(9) ?
C6 C7 H7A . . 108.4 ?
C8 C7 H7A . . 108.4 ?
C6 C7 H7B . . 108.4 ?
C8 C7 H7B . . 108.4 ?
H7A C7 H7B . . 107.4 ?
C9 C8 C7 . . 129.8(11) ?
C9 C8 H8A . . 104.8 ?
C7 C8 H8A . . 104.8 ?
C9 C8 H8B . . 104.8 ?
C7 C8 H8B . . 104.8 ?
H8A C8 H8B . . 105.8 ?
C8 C9 H9A . . 109.5 ?
C8 C9 H9B . . 109.5 ?
H9A C9 H9B . . 109.5 ?
C8 C9 H9C . . 109.5 ?
H9A C9 H9C . . 109.5 ?
H9B C9 H9C . . 109.5 ?
C11 P1 C41 . . 108.68(18) ?
C11 P1 C21 . . 111.12(19) ?
C41 P1 C21 . . 106.86(19) ?
C11 P1 C31 . . 108.82(19) ?
C41 P1 C31 . . 113.36(18) ?
C21 P1 C31 . . 108.01(18) ?
C22 C21 C26 . . 120.2(4) ?
C22 C21 P1 . . 121.6(3) ?
C26 C21 P1 . . 117.6(3) ?
C21 C22 C23 . . 118.9(5) ?
C21 C22 H22 . . 120.5 ?
C23 C22 H22 . . 120.5 ?
C24 C23 C22 . . 121.4(5) ?
C24 C23 H23 . . 119.3 ?
C22 C23 H23 . . 119.3 ?
C23 C24 C25 . . 120.0(5) ?
C23 C24 H24 . . 120 ?
C25 C24 H24 . . 120 ?
C26 C25 C24 . . 119.1(5) ?
C26 C25 H25 . . 120.5 ?
C24 C25 H25 . . 120.5 ?
C25 C26 C21 . . 120.4(5) ?
C25 C26 H26 . . 119.8 ?
C21 C26 H26 . . 119.8 ?
C32 C31 C36 . . 120.1(4) ?
C32 C31 P1 . . 117.1(3) ?
C36 C31 P1 . . 122.6(3) ?
C31 C32 C33 . . 119.2(4) ?
C31 C32 H32 . . 120.4 ?
C33 C32 H32 . . 120.4 ?
C34 C33 C32 . . 120.4(5) ?
C34 C33 H33 . . 119.8 ?
C32 C33 H33 . . 119.8 ?
C33 C34 C35 . . 121.2(4) ?
C33 C34 H34 . . 119.4 ?
C35 C34 H34 . . 119.4 ?
C34 C35 C36 . . 119.5(5) ?
C34 C35 H35 . . 120.3 ?
C36 C35 H35 . . 120.3 ?
C31 C36 C35 . . 119.6(4) ?
C31 C36 H36 . . 120.2 ?
C35 C36 H36 . . 120.2 ?
C46 C41 C42 . . 118.8(4) ?
C46 C41 P1 . . 122.1(3) ?
C42 C41 P1 . . 119.1(3) ?
C43 C42 C41 . . 120.2(4) ?
C43 C42 H42 . . 119.9 ?
C41 C42 H42 . . 119.9 ?
C42 C43 C44 . . 120.5(4) ?
C42 C43 H43 . . 119.7 ?
C44 C43 H43 . . 119.7 ?
C43 C44 C45 . . 119.7(4) ?
C43 C44 H44 . . 120.1 ?
C45 C44 H44 . . 120.1 ?
C46 C45 C44 . . 120.4(4) ?
C46 C45 H45 . . 119.8 ?
C44 C45 H45 . . 119.8 ?
C45 C46 C41 . . 120.3(4) ?
C45 C46 H46 . . 119.8 ?
C41 C46 H46 . . 119.8 ?
C16 C11 C12 . . 119.1(4) ?
C16 C11 P1 . . 120.8(3) ?
C12 C11 P1 . . 120.1(3) ?
C13 C12 C11 . . 119.8(4) ?
C13 C12 H12 . . 120.1 ?
C11 C12 H12 . . 120.1 ?
C12 C13 C14 . . 120.5(5) ?
C12 C13 H13 . . 119.8 ?
C14 C13 H13 . . 119.8 ?
C15 C14 C13 . . 121.0(4) ?
C15 C14 H14 . . 119.5 ?
C13 C14 H14 . . 119.5 ?
C14 C15 C16 . . 119.5(4) ?
C14 C15 H15 . . 120.2 ?
C16 C15 H15 . . 120.2 ?
C11 C16 C15 . . 120.1(4) ?
C11 C16 H16 . . 119.9 ?
C15 C16 H16 . . 119.9 ?

loop_
_geom_bond_atom_site_label_1
_geom_bond_atom_site_label_2
_geom_bond_site_symmetry_2
_geom_bond_distance
_geom_bond_publ_flag
Ni S1 . 2.2048(12) y
Ni S1 2 2.2048(12) ?
Ni S2 2 2.2075(11) ?
Ni S2 . 2.2075(11) y
S1 C1 . 1.731(4) y
S2 C1 . 1.743(4) y
S3 O2 . 1.427(3) ?
S3 O1 . 1.434(3) ?
S3 N1 . 1.629(4) ?
S3 C2 . 1.766(5) ?
N1 C1 . 1.294(5) y
C2 C3 . 1.517(7) ?
C2 H2A . 0.97 ?
C2 H2B . 0.97 ?
C3 C4 . 1.507(7) ?
C3 H3A . 0.97 ?
C3 H3B . 0.97 ?
C4 C5 . 1.537(9) ?
C4 H4A . 0.97 ?
C4 H4B . 0.97 ?
C5 C6 . 1.543(11) ?
C5 H5A . 0.97 ?
C5 H5B . 0.97 ?
C6 C7 . 1.534(17) ?
C6 H6A . 0.97 ?
C6 H6B . 0.97 ?
C7 C8 . 1.538(17) ?
C7 H7A . 0.97 ?
C7 H7B . 0.97 ?
C8 C9 . 1.536(18) ?
C8 H8A . 0.97 ?
C8 H8B . 0.97 ?
C9 H9A . 0.96 ?
C9 H9B . 0.96 ?
C9 H9C . 0.96 ?
P1 C11 . 1.792(4) ?
P1 C41 . 1.793(4) ?
P1 C21 . 1.796(4) ?
P1 C31 . 1.806(4) ?
C21 C22 . 1.378(6) ?
C21 C26 . 1.385(6) ?
C22 C23 . 1.386(7) ?
C22 H22 . 0.93 ?
C23 C24 . 1.359(8) ?
C23 H23 . 0.93 ?
C24 C25 . 1.394(8) ?
C24 H24 . 0.93 ?
C25 C26 . 1.383(7) ?
C25 H25 . 0.93 ?
C26 H26 . 0.93 ?
C31 C32 . 1.381(6) ?
C31 C36 . 1.382(6) ?
C32 C33 . 1.391(6) ?
C32 H32 . 0.93 ?
C33 C34 . 1.353(7) ?
C33 H33 . 0.93 ?
C34 C35 . 1.367(7) ?
C34 H34 . 0.93 ?
C35 C36 . 1.392(6) ?
C35 H35 . 0.93 ?
C36 H36 . 0.93 ?
C41 C46 . 1.396(6) ?
C41 C42 . 1.400(6) ?
C42 C43 . 1.370(6) ?
C42 H42 . 0.93 ?
C43 C44 . 1.376(6) ?
C43 H43 . 0.93 ?
C44 C45 . 1.388(7) ?
C44 H44 . 0.93 ?
C45 C46 . 1.367(6) ?
C45 H45 . 0.93 ?
C46 H46 . 0.93 ?
C11 C16 . 1.395(6) ?
C11 C12 . 1.399(6) ?
C12 C13 . 1.377(6) ?
C12 H12 . 0.93 ?
C13 C14 . 1.377(7) ?
C13 H13 . 0.93 ?
C14 C15 . 1.362(7) ?
C14 H14 . 0.93 ?
C15 C16 . 1.399(6) ?
C15 H15 . 0.93 ?
C16 H16 . 0.93 ?

loop_
_geom_hbond_atom_site_label_D
_geom_hbond_atom_site_label_H
_geom_hbond_atom_site_label_A
_geom_hbond_site_symmetry_A
_geom_hbond_distance_DH
_geom_hbond_distance_HA
_geom_hbond_distance_DA
_geom_hbond_angle_DHA
C2 H2B S2 . 0.97 2.83 3.490(5) 126
C13 H13 O2 4_545 0.93 2.58 3.276(6) 132

loop_
_geom_torsion_atom_site_label_1
_geom_torsion_atom_site_label_2
_geom_torsion_atom_site_label_3
_geom_torsion_atom_site_label_4
_geom_torsion_site_symmetry_1
_geom_torsion
_geom_torsion_publ_flag
S2 Ni S1 C1 2 169.45(15) y
S2 Ni S1 C1 . -6.21(15) ?
S1 Ni S2 C1 . 6.17(15) ?
S1 Ni S2 C1 2 -169.41(15) y
O2 S3 N1 C1 . 54.5(5) ?
O1 S3 N1 C1 . -177.2(4) ?
C2 S3 N1 C1 . -63.9(4) y
S3 N1 C1 S1 . 174.3(2) ?
S3 N1 C1 S2 . -2.7(7) ?
Ni S1 C1 N1 . -169.6(4) ?
Ni S1 C1 S2 . 8.07(19) ?
Ni S2 C1 N1 . 169.3(5) ?
Ni S2 C1 S1 . -8.06(19) ?
O2 S3 C2 C3 . 65.5(4) ?
O1 S3 C2 C3 . -60.8(5) ?
N1 S3 C2 C3 . -173.2(4) ?
S3 C2 C3 C4 . -175.9(4) ?
C2 C3 C4 C5 . 73.1(6) ?
C3 C4 C5 C6 . 177.4(6) ?
C4 C5 C6 C7 . 176.9(10) ?
C5 C6 C7 C8 . -179.6(12) ?
C6 C7 C8 C9 . -5(3) ?
C11 P1 C21 C22 . 17.5(4) ?
C41 P1 C21 C22 . -100.9(4) ?
C31 P1 C21 C22 . 136.8(3) ?
C11 P1 C21 C26 . -171.4(3) ?
C41 P1 C21 C26 . 70.1(4) ?
C31 P1 C21 C26 . -52.1(4) ?
C26 C21 C22 C23 . -1.1(7) ?
P1 C21 C22 C23 . 169.7(4) ?
C21 C22 C23 C24 . 0.2(7) ?
C22 C23 C24 C25 . 0.4(8) ?
C23 C24 C25 C26 . -0.1(8) ?
C24 C25 C26 C21 . -0.8(8) ?
C22 C21 C26 C25 . 1.4(7) ?
P1 C21 C26 C25 . -169.7(4) ?
C11 P1 C31 C32 . 77.1(4) ?
C41 P1 C31 C32 . -161.9(3) ?
C21 P1 C31 C32 . -43.6(4) ?
C11 P1 C31 C36 . -99.4(4) ?
C41 P1 C31 C36 . 21.7(4) ?
C21 P1 C31 C36 . 139.9(4) ?
C36 C31 C32 C33 . 2.3(7) ?
P1 C31 C32 C33 . -174.3(4) ?
C31 C32 C33 C34 . -0.4(8) ?
C32 C33 C34 C35 . -1.1(8) ?
C33 C34 C35 C36 . 0.9(8) ?
C32 C31 C36 C35 . -2.5(7) ?
P1 C31 C36 C35 . 173.9(4) ?
C34 C35 C36 C31 . 0.9(8) ?
C11 P1 C41 C46 . 66.4(4) ?
C21 P1 C41 C46 . -173.6(3) ?
C31 P1 C41 C46 . -54.8(4) ?
C11 P1 C41 C42 . -112.2(3) ?
C21 P1 C41 C42 . 7.8(4) ?
C31 P1 C41 C42 . 126.7(3) ?
C46 C41 C42 C43 . 0.3(6) ?
P1 C41 C42 C43 . 179.0(3) ?
C41 C42 C43 C44 . 1.1(6) ?
C42 C43 C44 C45 . -1.4(7) ?
C43 C44 C45 C46 . 0.2(7) ?
C44 C45 C46 C41 . 1.2(7) ?
C42 C41 C46 C45 . -1.5(6) ?
P1 C41 C46 C45 . 179.9(3) ?
C41 P1 C11 C16 . 2.8(4) ?
C21 P1 C11 C16 . -114.5(4) ?
C31 P1 C11 C16 . 126.7(3) ?
C41 P1 C11 C12 . -176.3(3) ?
C21 P1 C11 C12 . 66.4(4) ?
C31 P1 C11 C12 . -52.4(4) ?
C16 C11 C12 C13 . -1.4(6) ?
P1 C11 C12 C13 . 177.8(3) ?
C11 C12 C13 C14 . 1.4(7) ?
C12 C13 C14 C15 . -1.0(7) ?
C13 C14 C15 C16 . 0.5(7) ?
C12 C11 C16 C15 . 0.9(6) ?
P1 C11 C16 C15 . -178.3(3) ?
C14 C15 C16 C11 . -0.5(7) ?
